data_4000638
_journal_name_full 'Chemistry of Materials'
_journal_paper_doi 10.1021/cm0512528
_journal_year 2005
_chemical_formula_sum 'C18 H22 F12 Mg N2 O4'
_chemical_formula_weight 582.69
_space_group_IT_number 14
_symmetry_cell_setting monoclinic
_symmetry_space_group_name_Hall '-P 2ybc'
_symmetry_space_group_name_H-M 'P 1 21/c 1'
_cell_angle_alpha 90.00
_cell_angle_beta 110.074(4)
_cell_angle_gamma 90.00
_cell_formula_units_Z 4
_cell_length_a 14.241(4)
_cell_length_b 10.358(3)
_cell_length_c 18.104(5)
_cell_measurement_temperature 153(2)
_cell_volume 2508.4(11)
_diffrn_ambient_temperature 153(2)
_exptl_crystal_density_diffrn 1.543
_cod_depositor_comments
;
The following automatic conversions were performed:
'_symmetry_cell_setting' value 'Monoclinic' changed to 'monoclinic'
according to '/home/saulius/struct/CIF-dictionaries/cif_core.dic'
dictionary named 'cif_core.dic' version 2.4.1 from 2010-06-29.

Automatic conversion script
Id: cif_fix_enum 1527 2010-12-29 10:47:43Z saulius 
;
_cod_original_sg_symbol_H-M 'P 21/c'
_cod_database_code 4000638

loop_
_symmetry_equiv_pos_as_xyz
'x, y, z'
'-x, y+1/2, -z+1/2'
'-x, -y, -z'
'x, -y-1/2, z-1/2'

loop_
_atom_site_label
_atom_site_type_symbol
_atom_site_fract_x
_atom_site_fract_y
_atom_site_fract_z
_atom_site_U_iso_or_equiv
_atom_site_adp_type
_atom_site_occupancy
_atom_site_symmetry_multiplicity
_atom_site_calc_flag
_atom_site_refinement_flags
_atom_site_disorder_assembly
_atom_site_disorder_group
Mg1 Mg 0.74994(6) 0.60865(7) 0.64537(5) 0.0445(2) Uani 1 1 d . . .
F1 F 0.62971(16) 0.2840(2) 0.46071(15) 0.0909(7) Uani 1 1 d . . .
F2 F 0.7736(2) 0.20504(18) 0.51758(14) 0.1045(9) Uani 1 1 d . . .
F3 F 0.73993(18) 0.2953(2) 0.40735(12) 0.0893(7) Uani 1 1 d . . .
F4 F 1.02575(14) 0.7180(2) 0.56335(12) 0.0803(6) Uani 1 1 d . . .
F5 F 0.95363(16) 0.6519(2) 0.44634(12) 0.0833(6) Uani 1 1 d . . .
F6 F 0.89593(17) 0.81709(19) 0.48832(14) 0.0863(6) Uani 1 1 d . . .
F7 F 0.6394(2) 0.8339(4) 0.41355(12) 0.1245(10) Uani 1 1 d . . .
F8 F 0.5820(2) 1.0028(2) 0.45217(12) 0.1061(9) Uani 1 1 d . . .
F9 F 0.50091(15) 0.82820(19) 0.43273(11) 0.0800(6) Uani 1 1 d . . .
F10 F 0.8785(5) 0.9822(6) 0.7811(4) 0.0654(7) Uani 0.465(6) 1 d P A 3
F11 F 0.7506(6) 1.1156(4) 0.7138(3) 0.0654(7) Uani 0.465(6) 1 d P A 3
F12 F 0.7282(5) 0.9612(5) 0.7977(4) 0.0654(7) Uani 0.465(6) 1 d P A 3
F10B F 0.7986(7) 1.1094(7) 0.7056(5) 0.0654(7) Uani 0.250(4) 1 d P A 4
F11B F 0.7149(7) 1.0152(9) 0.7727(5) 0.0654(7) Uani 0.250(4) 1 d P A 4
F12B F 0.8529(9) 0.9860(9) 0.7967(6) 0.0654(7) Uani 0.250(4) 1 d P A 4
F10C F 0.8662(8) 1.0273(9) 0.7652(5) 0.0654(7) Uani 0.285(6) 1 d P A 5
F11C F 0.7125(7) 1.1013(8) 0.7233(5) 0.0654(7) Uani 0.285(6) 1 d P A 5
F12C F 0.7624(7) 0.9790(8) 0.8052(5) 0.0654(7) Uani 0.285(6) 1 d P A 5
O1 O 0.73134(15) 0.44790(17) 0.57598(11) 0.0528(4) Uani 1 1 d . . .
O2 O 0.86118(14) 0.65763(16) 0.60132(10) 0.0499(4) Uani 1 1 d . . .
O3 O 0.65275(14) 0.71155(17) 0.55254(10) 0.0510(4) Uani 1 1 d . . .
O4 O 0.76857(14) 0.77955(16) 0.70513(10) 0.0484(4) Uani 1 1 d . . .
N1 N 0.85170(18) 0.5096(2) 0.75250(14) 0.0556(6) Uani 1 1 d . . .
N2 N 0.63210(19) 0.5377(2) 0.69065(14) 0.0587(6) Uani 1 1 d . C .
C1 C 0.76191(19) 0.4306(2) 0.51966(15) 0.0475(6) Uani 1 1 d . . .
C2 C 0.8250(2) 0.5084(2) 0.49568(15) 0.0500(6) Uani 1 1 d . . .
H2 H 0.8381 0.4876 0.4490 0.060 Uiso 1 1 calc R . .
C3 C 0.86961(19) 0.6170(2) 0.53914(15) 0.0472(5) Uani 1 1 d . . .
C4 C 0.7264(2) 0.3029(3) 0.47598(18) 0.0573(7) Uani 1 1 d . . .
C5 C 0.9370(2) 0.7010(3) 0.50891(18) 0.0604(7) Uani 1 1 d . . .
C6 C 0.6482(2) 0.8309(2) 0.54458(14) 0.0486(6) Uani 1 1 d . . .
C7 C 0.6873(2) 0.9245(2) 0.60177(16) 0.0543(6) Uani 1 1 d . . .
H7 H 0.6763 1.0133 0.5883 0.065 Uiso 1 1 calc R . .
C8 C 0.7422(2) 0.8897(2) 0.67827(15) 0.0468(5) Uani 1 1 d . A .
C9 C 0.5917(3) 0.8757(3) 0.46050(17) 0.0648(8) Uani 1 1 d . . .
C10 C 0.7740(3) 0.9962(3) 0.74026(18) 0.0607(7) Uani 1 1 d . . .
C11 C 0.7880(3) 0.4877(5) 0.8011(2) 0.0860(12) Uani 1 1 d . . .
H11A H 0.7828 0.5688 0.8283 0.103 Uiso 1 1 calc R . .
H11B H 0.8196 0.4218 0.8416 0.103 Uiso 1 1 calc R . .
C12 C 0.6846(3) 0.4430(4) 0.7518(3) 0.0896(12) Uani 1 1 d . . .
H12A H 0.6898 0.3601 0.7263 0.107 Uiso 1 1 calc R . .
H12B H 0.6449 0.4278 0.7864 0.107 Uiso 1 1 calc R . .
C13 C 0.9382(2) 0.5947(3) 0.79466(19) 0.0665(8) Uani 1 1 d . . .
H13A H 0.9118 0.6761 0.8085 0.080 Uiso 1 1 calc R . .
H13B H 0.9736 0.6169 0.7578 0.080 Uiso 1 1 calc R . .
C14 C 1.0137(3) 0.5395(4) 0.8687(2) 0.0857(11) Uani 1 1 d . . .
H14A H 0.9792 0.5103 0.9041 0.129 Uiso 1 1 calc R . .
H14B H 1.0627 0.6061 0.8949 0.129 Uiso 1 1 calc R . .
H14C H 1.0480 0.4662 0.8550 0.129 Uiso 1 1 calc R . .
C15 C 0.8898(3) 0.3867(3) 0.7312(2) 0.0815(11) Uani 1 1 d . . .
H15A H 0.9248 0.3377 0.7790 0.122 Uiso 1 1 calc R . .
H15B H 0.9362 0.4057 0.7031 0.122 Uiso 1 1 calc R . .
H15C H 0.8337 0.3356 0.6972 0.122 Uiso 1 1 calc R . .
C16 C 0.5475(3) 0.4779(4) 0.6261(2) 0.0798(10) Uani 1 1 d . . .
H16A H 0.5245 0.5391 0.5815 0.096 Uiso 1 1 calc R B 1
H16B H 0.5719 0.3992 0.6074 0.096 Uiso 1 1 calc R B 1
C17 C 0.4612(5) 0.4428(7) 0.6506(4) 0.0837(14) Uani 0.562(6) 1 d P C 1
H17A H 0.4823 0.3777 0.6923 0.126 Uiso 0.562(6) 1 calc PR C 1
H17B H 0.4072 0.4079 0.6054 0.126 Uiso 0.562(6) 1 calc PR C 1
H17C H 0.4374 0.5198 0.6702 0.126 Uiso 0.562(6) 1 calc PR C 1
C18 C 0.5893(3) 0.6451(4) 0.7230(2) 0.0812(10) Uani 1 1 d . . .
H18A H 0.5720 0.7178 0.6852 0.097 Uiso 1 1 calc R C 2
H18B H 0.6392 0.6760 0.7727 0.097 Uiso 1 1 calc R C 2
C19 C 0.4931(7) 0.5973(10) 0.7385(6) 0.0837(14) Uani 0.438(6) 1 d P C 2
H19A H 0.4380 0.5888 0.6883 0.126 Uiso 0.438(6) 1 calc PR C 2
H19B H 0.4749 0.6599 0.7718 0.126 Uiso 0.438(6) 1 calc PR C 2
H19C H 0.5064 0.5133 0.7650 0.126 Uiso 0.438(6) 1 calc PR C 2

loop_
_atom_site_aniso_label
_atom_site_aniso_U_11
_atom_site_aniso_U_22
_atom_site_aniso_U_33
_atom_site_aniso_U_23
_atom_site_aniso_U_13
_atom_site_aniso_U_12
Mg1 0.0574(5) 0.0329(4) 0.0452(4) -0.0023(3) 0.0202(4) -0.0020(3)
F1 0.0714(12) 0.0722(13) 0.1241(18) -0.0408(12) 0.0272(12) -0.0217(10)
F2 0.136(2) 0.0377(9) 0.0995(15) -0.0078(9) -0.0121(14) 0.0131(10)
F3 0.1221(18) 0.0724(13) 0.0786(13) -0.0370(10) 0.0411(12) -0.0258(12)
F4 0.0641(11) 0.0993(15) 0.0850(13) -0.0246(11) 0.0352(10) -0.0268(10)
F5 0.0998(14) 0.0959(14) 0.0733(12) -0.0181(10) 0.0544(11) -0.0288(12)
F6 0.1044(15) 0.0598(11) 0.1118(16) 0.0184(11) 0.0588(13) -0.0053(10)
F7 0.127(2) 0.203(3) 0.0479(11) 0.0247(15) 0.0351(12) 0.033(2)
F8 0.155(2) 0.0611(12) 0.0630(11) 0.0237(9) -0.0130(13) -0.0272(12)
F9 0.0811(12) 0.0642(11) 0.0693(11) 0.0045(9) -0.0068(9) -0.0050(9)
F10 0.0789(19) 0.0488(11) 0.0684(12) -0.0149(8) 0.0249(12) -0.0085(15)
F11 0.0789(19) 0.0488(11) 0.0684(12) -0.0149(8) 0.0249(12) -0.0085(15)
F12 0.0789(19) 0.0488(11) 0.0684(12) -0.0149(8) 0.0249(12) -0.0085(15)
F10B 0.0789(19) 0.0488(11) 0.0684(12) -0.0149(8) 0.0249(12) -0.0085(15)
F11B 0.0789(19) 0.0488(11) 0.0684(12) -0.0149(8) 0.0249(12) -0.0085(15)
F12B 0.0789(19) 0.0488(11) 0.0684(12) -0.0149(8) 0.0249(12) -0.0085(15)
F10C 0.0789(19) 0.0488(11) 0.0684(12) -0.0149(8) 0.0249(12) -0.0085(15)
F11C 0.0789(19) 0.0488(11) 0.0684(12) -0.0149(8) 0.0249(12) -0.0085(15)
F12C 0.0789(19) 0.0488(11) 0.0684(12) -0.0149(8) 0.0249(12) -0.0085(15)
O1 0.0661(11) 0.0375(9) 0.0596(11) -0.0072(8) 0.0276(9) -0.0085(8)
O2 0.0622(11) 0.0405(9) 0.0500(9) -0.0068(7) 0.0231(8) -0.0087(8)
O3 0.0661(11) 0.0415(9) 0.0433(9) -0.0038(7) 0.0160(8) -0.0053(8)
O4 0.0638(11) 0.0370(8) 0.0417(9) -0.0015(7) 0.0145(8) 0.0043(7)
N1 0.0627(14) 0.0402(11) 0.0600(13) 0.0059(9) 0.0160(11) 0.0028(10)
N2 0.0638(14) 0.0577(13) 0.0589(13) 0.0025(11) 0.0265(12) -0.0041(11)
C1 0.0524(14) 0.0347(11) 0.0507(13) -0.0056(10) 0.0116(11) 0.0029(10)
C2 0.0585(15) 0.0463(13) 0.0466(13) -0.0065(10) 0.0199(11) -0.0005(11)
C3 0.0508(13) 0.0434(13) 0.0483(13) 0.0006(10) 0.0182(11) 0.0000(10)
C4 0.0635(17) 0.0396(13) 0.0631(16) -0.0103(12) 0.0144(13) -0.0021(11)
C5 0.0662(18) 0.0571(16) 0.0651(17) -0.0073(13) 0.0318(15) -0.0103(13)
C6 0.0576(14) 0.0455(13) 0.0417(12) 0.0034(10) 0.0155(11) -0.0051(11)
C7 0.0716(17) 0.0366(12) 0.0480(13) 0.0036(10) 0.0118(12) -0.0039(12)
C8 0.0573(14) 0.0360(12) 0.0460(13) -0.0020(10) 0.0163(11) -0.0022(10)
C9 0.084(2) 0.0583(17) 0.0445(14) 0.0043(12) 0.0119(14) -0.0102(15)
C10 0.077(2) 0.0434(14) 0.0542(16) -0.0072(12) 0.0131(14) 0.0026(13)
C11 0.081(2) 0.106(3) 0.069(2) 0.042(2) 0.0248(18) 0.011(2)
C12 0.083(2) 0.083(3) 0.107(3) 0.043(2) 0.038(2) -0.0072(19)
C13 0.0710(19) 0.0523(16) 0.0635(17) -0.0011(13) 0.0067(14) 0.0088(14)
C14 0.084(2) 0.082(2) 0.077(2) 0.0032(19) 0.0092(19) 0.018(2)
C15 0.094(2) 0.0393(15) 0.088(2) 0.0014(15) 0.002(2) 0.0119(15)
C16 0.072(2) 0.081(2) 0.094(3) -0.0152(19) 0.0378(19) -0.0201(18)
C17 0.085(3) 0.087(4) 0.082(3) -0.010(3) 0.032(3) -0.012(3)
C18 0.088(2) 0.094(3) 0.078(2) -0.009(2) 0.049(2) -0.002(2)
C19 0.085(3) 0.087(4) 0.082(3) -0.010(3) 0.032(3) -0.012(3)

loop_
_geom_bond_atom_site_label_1
_geom_bond_atom_site_label_2
_geom_bond_distance
_geom_bond_site_symmetry_2
_geom_bond_publ_flag
Mg1 O4 2.0439(19) . ?
Mg1 O1 2.0476(19) . ?
Mg1 O2 2.066(2) . ?
Mg1 O3 2.069(2) . ?
Mg1 N2 2.230(3) . ?
Mg1 N1 2.233(2) . ?
F1 C4 1.322(4) . ?
F2 C4 1.304(3) . ?
F3 C4 1.324(4) . ?
F4 C5 1.321(4) . ?
F5 C5 1.335(3) . ?
F6 C5 1.334(4) . ?
F7 C9 1.330(4) . ?
F8 C9 1.327(4) . ?
F9 C9 1.312(4) . ?
F10 C10 1.423(8) . ?
F11 C10 1.326(5) . ?
F12 C10 1.451(7) . ?
F10B C10 1.429(9) . ?
F11B C10 1.197(10) . ?
F12B C10 1.236(11) . ?
F10C C10 1.275(10) . ?
F11C C10 1.365(9) . ?
F12C C10 1.255(10) . ?
O1 C1 1.251(3) . ?
O2 C3 1.246(3) . ?
O3 C6 1.243(3) . ?
O4 C8 1.247(3) . ?
N1 C11 1.482(4) . ?
N1 C15 1.487(4) . ?
N1 C13 1.494(4) . ?
N2 C12 1.476(4) . ?
N2 C18 1.482(4) . ?
N2 C16 1.495(4) . ?
C1 C2 1.383(4) . ?
C1 C4 1.535(3) . ?
C2 C3 1.395(4) . ?
C2 H2 0.9500 . ?
C3 C5 1.529(4) . ?
C6 C7 1.389(4) . ?
C6 C9 1.529(4) . ?
C7 C8 1.384(4) . ?
C7 H7 0.9500 . ?
C8 C10 1.527(4) . ?
C11 C12 1.509(6) . ?
C11 H11A 0.9900 . ?
C11 H11B 0.9900 . ?
C12 H12A 0.9900 . ?
C12 H12B 0.9900 . ?
C13 C14 1.513(5) . ?
C13 H13A 0.9900 . ?
C13 H13B 0.9900 . ?
C14 H14A 0.9800 . ?
C14 H14B 0.9800 . ?
C14 H14C 0.9800 . ?
C15 H15A 0.9800 . ?
C15 H15B 0.9800 . ?
C15 H15C 0.9800 . ?
C16 C17 1.487(7) . ?
C16 H16A 0.9900 . ?
C16 H16B 0.9900 . ?
C17 H17A 0.9800 . ?
C17 H17B 0.9800 . ?
C17 H17C 0.9800 . ?
C18 C19 1.569(10) . ?
C18 H18A 0.9900 . ?
C18 H18B 0.9900 . ?
C19 H19A 0.9800 . ?
C19 H19B 0.9800 . ?
C19 H19C 0.9800 . ?
